data_9016764
loop_
_publ_author_name
'Angel, R. J.'

_publ_section_title
;
 High-pressure structure of anorthite
 Sample: P = 1 bar
;
_journal_name_full 'American Mineralogist'
_journal_page_first 1114
_journal_page_last 1119
_journal_volume 73
_journal_year 1988
_chemical_compound_source 'Val Pasmeda, Austria'
_chemical_formula_sum 'Al2 Ca O8 Si2'
_chemical_name_mineral Anorthite
_space_group_IT_number 2
_space_group_name_Hall '-I 1'
_space_group_name_H-M_alt 'I -1'
_symmetry_space_group_name_H-M 'I -1'
_cell_angle_alpha 93.11
_cell_angle_beta 115.89
_cell_angle_gamma 91.28
_cell_formula_units_Z 8
_cell_length_a 8.175
_cell_length_b 12.873
_cell_length_c 14.170
_cell_volume 1337.803
_database_code_amcsd 0001194
_diffrn_ambient_pressure 100
_exptl_crystal_density_diffrn 2.763
_cod_data_source_file inputs/fixed/downloads/01/01240.cif
_cod_data_source_block 01240
_cod_original_formula_sum 'Ca.5 Si Al O4'
_cod_database_code 9016764

loop_
_space_group_symop_operation_xyz
x,y,z
1/2+x,1/2+y,1/2+z
-x,-y,-z
1/2-x,1/2-y,1/2-z

loop_
_atom_site_label
_atom_site_fract_x
_atom_site_fract_y
_atom_site_fract_z
_atom_site_occupancy
_atom_site_U_iso_or_equiv
_atom_site_type_symbol
_atom_site_attached_hydrogens
Caooo 0.26440 0.98600 0.08640 0.50000 0.01368 Ca 0
Cazoo 0.26870 0.03230 0.54350 0.50000 0.00203 Ca 0
Caoio 0.77380 0.53600 0.54160 0.50000 0.00760 Ca 0
Cazio 0.76320 0.50380 0.07540 0.50000 0.01482 Ca 0
Si1oo 0.00770 0.15740 0.10420 1.00000 0.00621 Si 0
Al1oz 0.00260 0.16350 0.61230 1.00000 0.00583 Al 0
Al1mo -0.00070 0.81450 0.11980 1.00000 0.00684 Al 0
Si1mz 0.00520 0.81780 0.61170 1.00000 0.00659 Si 0
Al2oo 0.68840 0.11250 0.15960 1.00000 0.00874 Al 0
Si2oz 0.67630 0.10500 0.65680 1.00000 0.00811 Si 0
Si2mo 0.67520 0.88100 0.18060 1.00000 0.00811 Si 0
Al2mz 0.68380 0.87460 0.67710 1.00000 0.00621 Al 0
Oa1o 0.00720 0.12390 -0.00860 1.00000 0.01659 O 0
Oa1z 0.99870 0.12510 0.49050 1.00000 0.01824 O 0
Oa2o 0.57390 0.98910 0.13920 1.00000 0.00988 O 0
Oa2z 0.57230 0.99060 0.63800 1.00000 0.00874 O 0
Oboo 0.82500 0.09840 0.09280 1.00000 0.01608 O 0
Oboz 0.79860 0.10000 0.59270 1.00000 0.01786 O 0
Obmo 0.80660 0.85510 0.12660 1.00000 0.02406 O 0
Obmz 0.82740 0.85480 0.61820 1.00000 0.02406 O 0
Ocoo 0.01160 0.27780 0.13440 1.00000 0.01064 O 0
Ocoz 0.01290 0.29380 0.64810 1.00000 0.01216 O 0
Ocmo 0.00880 0.67940 0.10750 1.00000 0.00899 O 0
Ocmz 0.00750 0.69210 0.59950 1.00000 0.01102 O 0
Odoo 0.19040 0.10660 0.18540 1.00000 0.01482 O 0
Odoz 0.20290 0.10350 0.69290 1.00000 0.01938 O 0
Odmo 0.19790 0.86920 0.22130 1.00000 0.02280 O 0
Odmz 0.18710 0.86340 0.70860 1.00000 0.03040 O 0

loop_
_cod_changelog_entry_id
_cod_changelog_entry_author
_cod_changelog_entry_date
_cod_changelog_entry_text
1
;cod-tools version 3.8.0
Id: cif_guess_AMCSD_atom_types 9581 2023-05-17 12:35:41Z saulius
;
2023-05-23T09:22:10+03:00
;Derived atom types and hydrogen counts
from atom names that follow the AMCSD naming convention
(Wat == water, O-H == hydroxyl).
;

loop_
_cod_related_entry_id
_cod_related_entry_database
_cod_related_entry_code
1 AMCSD 0001194
